data_4030543
loop_
_publ_author_name
'Das, Soumendra Nath'
'Chowdhury, Arpan'
'Tripathi, Neha'
'Jana, Prithwish K.'
'Mandal, Sukhendu B.'

_publ_section_title
;
 Exploitation of in Situ Generated Sugar-Based Olefin Keto-Nitrones:
 Synthesis of Carbocycles, Heterocycles, and Nucleoside Derivatives.
;
_journal_issue 2
_journal_name_full 'The Journal of organic chemistry'
_journal_page_first 1136
_journal_paper_doi 10.1021/jo502672x
_journal_volume 80
_journal_year 2014
_chemical_absolute_configuration rm
_chemical_formula_moiety 'C10 H17 N O4'
_chemical_formula_sum 'C10 H17 N O4'
_chemical_formula_weight 215.24
_chemical_name_common methyloxazinane
_chemical_name_systematic
;
((2R,4aS,6aR,7R,9aS)-2-methyloctahydrofuro[3',4':2,3]furo[3,4-d][1,3]oxazin-7-yl)methanol
;
_space_group_crystal_system orthorhombic
_space_group_IT_number 19
_space_group_name_Hall 'P 2ac 2ab'
_space_group_name_H-M_alt 'P 21 21 21'
_symmetry_space_group_name_Hall 'P 2ac 2ab'
_symmetry_space_group_name_H-M 'P 21 21 21'
_atom_sites_solution_hydrogens mixed
_atom_sites_solution_primary direct
_audit_creation_date 2014-06-11
_audit_creation_method
;
Olex2 1.2
(compiled 2014.03.20 svn.r2914 for OlexSys, GUI svn.r4816)
;
_cell_angle_alpha 90
_cell_angle_beta 90
_cell_angle_gamma 90
_cell_formula_units_Z 4
_cell_length_a 7.6184(3)
_cell_length_b 9.1016(4)
_cell_length_c 15.0206(7)
_cell_measurement_reflns_used 9933
_cell_measurement_temperature 296(2)
_cell_measurement_theta_max 30.64
_cell_measurement_theta_min 2.71
_cell_volume 1041.52(8)
_computing_cell_refinement 'Bruker SMART'
_computing_data_collection 'Bruker SMART'
_computing_data_reduction 'Bruker SAINT'
_computing_molecular_graphics 'Olex2 (Dolomanov et al., 2009)'
_computing_publication_material 'Olex2 (Dolomanov et al., 2009)'
_computing_structure_refinement 'ShelXL (Sheldrick, 2008)'
_computing_structure_solution 'ShelXS (Sheldrick, 2008)'
_diffrn_ambient_temperature 296.15
_diffrn_measured_fraction_theta_full 0.962
_diffrn_measured_fraction_theta_max 0.970
_diffrn_measurement_device_type 'CCD area detector'
_diffrn_measurement_method 'phi and omega scans'
_diffrn_radiation_monochromator graphite
_diffrn_radiation_type MoK\a
_diffrn_radiation_wavelength 0.71073
_diffrn_reflns_av_R_equivalents 0.0523
_diffrn_reflns_av_unetI/netI 0.0290
_diffrn_reflns_Laue_measured_fraction_full 0.962
_diffrn_reflns_Laue_measured_fraction_max 0.970
_diffrn_reflns_limit_h_max 10
_diffrn_reflns_limit_h_min -10
_diffrn_reflns_limit_k_max 12
_diffrn_reflns_limit_k_min -12
_diffrn_reflns_limit_l_max 21
_diffrn_reflns_limit_l_min -21
_diffrn_reflns_number 17162
_diffrn_reflns_point_group_measured_fraction_full 0.966
_diffrn_reflns_point_group_measured_fraction_max 0.972
_diffrn_reflns_theta_full 25.242
_diffrn_reflns_theta_max 30.694
_diffrn_reflns_theta_min 2.998
_exptl_absorpt_coefficient_mu 0.106
_exptl_absorpt_correction_T_max 0.7461
_exptl_absorpt_correction_T_min 0.6601
_exptl_absorpt_correction_type multi-scan
_exptl_absorpt_process_details
;
SADABS-2012/1 (Bruker,2012) was used for absorption correction.
wR2(int) was 0.1298 before and 0.0685 after correction.
The Ratio of minimum to maximum transmission is 0.8847.
The \l/2 correction factor is 0.0015.
;
_exptl_crystal_density_diffrn 1.373
_exptl_crystal_F_000 464
_exptl_crystal_size_max 0.32
_exptl_crystal_size_mid 0.27
_exptl_crystal_size_min 0.25
_refine_diff_density_max 0.227
_refine_diff_density_min -0.203
_refine_diff_density_rms 0.054
_refine_ls_abs_structure_details
;
 Flack x determined using 1124 quotients [(I+)-(I-)]/[(I+)+(I-)]
 (Parsons, Flack and Wagner, Acta Cryst. B69 (2013) 249-259).
;
_refine_ls_abs_structure_Flack 0.2(3)
_refine_ls_extinction_method none
_refine_ls_goodness_of_fit_ref 0.973
_refine_ls_hydrogen_treatment mixed
_refine_ls_matrix_type full
_refine_ls_number_parameters 141
_refine_ls_number_reflns 3144
_refine_ls_number_restraints 0
_refine_ls_restrained_S_all 0.973
_refine_ls_R_factor_all 0.0463
_refine_ls_R_factor_gt 0.0390
_refine_ls_shift/su_max 0.000
_refine_ls_shift/su_mean 0.000
_refine_ls_structure_factor_coef Fsqd
_refine_ls_weighting_details 'w=1/[\s^2^(Fo^2^)+(0.0852P)^2^+0.1380P] where P=(Fo^2^+2Fc^2^)/3'
_refine_ls_weighting_scheme calc
_refine_ls_wR_factor_gt 0.1109
_refine_ls_wR_factor_ref 0.1281
_reflns_Friedel_coverage 0.738
_reflns_Friedel_fraction_full 0.971
_reflns_Friedel_fraction_max 0.974
_reflns_number_gt 2802
_reflns_number_total 3144
_reflns_threshold_expression 'I > 2\s(I)'
_cod_data_source_file jo502672x_si_007.cif
_cod_data_source_block sd2012_0m
_cod_database_code 4030543
_shelxl_version_number 2014-3
_shelx_space_group_comment
;
The symmetry employed for this shelxl refinement is uniquely defined
by the following loop, which should always be used as a source of
symmetry information in preference to the above space-group names.
They are only intended as comments.
;
_olex2_refinement_description
;
1. Fixed Uiso
 At 1.2 times of:
  All C(H) groups, All C(H,H) groups
 At 1.5 times of:
  All C(H,H,H) groups, All O(H) groups
2.a Ternary CH refined with riding coordinates:
 C3(H3), C4(H4), C7(H7), C9(H9)
2.b Secondary CH2 refined with riding coordinates:
 C1(H1A,H1B), C5(H5A,H5B), C6(H6A,H6B), C8(H8A,H8B)
2.c Idealised Me refined as rotating group:
 C10(H10A,H10B,H10C)
2.d Idealised tetrahedral OH refined as rotating group:
 O2(H2)
;

loop_
_space_group_symop_operation_xyz
'x, y, z'
'-x+1/2, -y, z+1/2'
'-x, y+1/2, -z+1/2'
'x+1/2, -y+1/2, -z'

loop_
_atom_site_label
_atom_site_type_symbol
_atom_site_fract_x
_atom_site_fract_y
_atom_site_fract_z
_atom_site_U_iso_or_equiv
_atom_site_adp_type
_atom_site_occupancy
_atom_site_site_symmetry_order
_atom_site_calc_flag
_atom_site_refinement_flags_posn
O1 O 0.86298(19) 0.80493(17) 0.26390(10) 0.0394(3) Uani 1 1 d .
O2 O 0.3984(2) 0.7381(2) 0.23301(12) 0.0522(4) Uani 1 1 d .
H2 H 0.3277 0.7084 0.2700 0.078 Uiso 1 1 calc GR
O3 O 0.7088(2) 0.75957(16) 0.08681(10) 0.0406(4) Uani 1 1 d .
O4 O 0.9112(2) 1.14195(16) -0.01683(10) 0.0382(3) Uani 1 1 d .
N1 N 0.85232(19) 1.12766(15) 0.13965(10) 0.0266(3) Uani 1 1 d .
C1 C 0.9654(3) 0.9183(2) 0.22421(14) 0.0371(4) Uani 1 1 d .
H1A H 1.0819 0.8821 0.2103 0.044 Uiso 1 1 calc R
H1B H 0.9767 1.0006 0.2648 0.044 Uiso 1 1 calc R
C2 C 0.8711(2) 0.96717(17) 0.13840(11) 0.0250(3) Uani 1 1 d .
C3 C 0.6945(2) 0.88333(18) 0.14430(11) 0.0272(3) Uani 1 1 d .
H3 H 0.5954 0.9463 0.1276 0.033 Uiso 1 1 calc R
C4 C 0.6843(2) 0.83788(19) 0.24155(12) 0.0301(3) Uani 1 1 d .
H4 H 0.6443 0.9216 0.2772 0.036 Uiso 1 1 calc R
C5 C 0.5713(3) 0.7058(2) 0.26200(15) 0.0393(4) Uani 1 1 d .
H5A H 0.6158 0.6199 0.2312 0.047 Uiso 1 1 calc R
H5B H 0.5719 0.6859 0.3254 0.047 Uiso 1 1 calc R
C6 C 0.8841(3) 0.7486(2) 0.05341(16) 0.0413(5) Uani 1 1 d .
H6A H 0.8844 0.7084 -0.0064 0.050 Uiso 1 1 calc R
H6B H 0.9549 0.6861 0.0914 0.050 Uiso 1 1 calc R
C7 C 0.9540(2) 0.90470(19) 0.05350(13) 0.0312(4) Uani 1 1 d .
H7 H 1.0824 0.9057 0.0574 0.037 Uiso 1 1 calc R
C8 C 0.8912(3) 0.9879(2) -0.02767(13) 0.0387(4) Uani 1 1 d .
H8A H 0.9575 0.9561 -0.0793 0.046 Uiso 1 1 calc R
H8B H 0.7685 0.9654 -0.0382 0.046 Uiso 1 1 calc R
C9 C 0.8051(2) 1.19282(19) 0.05496(12) 0.0308(3) Uani 1 1 d .
H9 H 0.6819 1.1703 0.0421 0.037 Uiso 1 1 calc R
C10 C 0.8276(3) 1.3574(2) 0.05950(17) 0.0439(5) Uani 1 1 d .
H10A H 0.9472 1.3803 0.0741 0.066 Uiso 1 1 calc GR
H10B H 0.7513 1.3967 0.1044 0.066 Uiso 1 1 calc GR
H10C H 0.7985 1.3998 0.0029 0.066 Uiso 1 1 calc GR
H1 H 0.949(4) 1.167(4) 0.1578(18) 0.053 Uiso 1 1 d R

loop_
_atom_site_aniso_label
_atom_site_aniso_U_11
_atom_site_aniso_U_22
_atom_site_aniso_U_33
_atom_site_aniso_U_23
_atom_site_aniso_U_13
_atom_site_aniso_U_12
O1 0.0355(7) 0.0394(7) 0.0432(7) 0.0147(6) -0.0069(6) -0.0035(6)
O2 0.0355(7) 0.0670(11) 0.0541(9) 0.0206(8) 0.0060(7) -0.0096(7)
O3 0.0424(8) 0.0394(7) 0.0399(7) -0.0131(6) 0.0089(6) -0.0166(6)
O4 0.0474(8) 0.0336(7) 0.0336(6) 0.0036(5) 0.0085(6) -0.0012(6)
N1 0.0254(6) 0.0230(6) 0.0312(6) -0.0022(5) -0.0008(5) -0.0001(5)
C1 0.0323(9) 0.0376(9) 0.0413(10) 0.0090(7) -0.0097(8) -0.0065(7)
C2 0.0229(7) 0.0232(6) 0.0290(7) -0.0003(5) -0.0006(6) -0.0010(5)
C3 0.0247(7) 0.0278(7) 0.0291(7) 0.0004(6) -0.0003(6) -0.0034(6)
C4 0.0311(8) 0.0295(7) 0.0296(8) 0.0020(6) 0.0027(6) -0.0016(6)
C5 0.0370(9) 0.0376(9) 0.0434(10) 0.0094(8) 0.0050(8) -0.0057(8)
C6 0.0466(11) 0.0281(8) 0.0491(11) -0.0085(8) 0.0128(9) -0.0050(8)
C7 0.0291(8) 0.0262(7) 0.0383(9) -0.0041(7) 0.0078(7) -0.0005(6)
C8 0.0474(11) 0.0379(9) 0.0307(8) -0.0045(7) 0.0066(8) -0.0042(8)
C9 0.0290(8) 0.0278(7) 0.0356(8) 0.0026(7) -0.0018(7) 0.0023(6)
C10 0.0497(12) 0.0285(8) 0.0534(12) 0.0063(8) 0.0005(10) 0.0050(8)

loop_
_atom_type_symbol
_atom_type_description
_atom_type_scat_dispersion_real
_atom_type_scat_dispersion_imag
_atom_type_scat_source
C C 0.0033 0.0016 'International Tables Vol C Tables 4.2.6.8 and 6.1.1.4'
H H 0.0000 0.0000 'International Tables Vol C Tables 4.2.6.8 and 6.1.1.4'
N N 0.0061 0.0033 'International Tables Vol C Tables 4.2.6.8 and 6.1.1.4'
O O 0.0106 0.0060 'International Tables Vol C Tables 4.2.6.8 and 6.1.1.4'

loop_
_geom_angle_atom_site_label_1
_geom_angle_atom_site_label_2
_geom_angle_atom_site_label_3
_geom_angle
C1 O1 C4 105.68(13)
C5 O2 H2 109.5
C3 O3 C6 109.86(14)
C8 O4 C9 110.30(15)
C2 N1 H1 109(2)
C9 N1 C2 114.85(13)
C9 N1 H1 109(2)
O1 C1 H1A 110.2
O1 C1 H1B 110.2
O1 C1 C2 107.68(14)
H1A C1 H1B 108.5
C2 C1 H1A 110.2
C2 C1 H1B 110.2
N1 C2 C1 108.76(14)
N1 C2 C3 113.89(13)
N1 C2 C7 114.83(13)
C1 C2 C3 102.42(13)
C7 C2 C1 113.38(14)
C7 C2 C3 102.87(13)
O3 C3 C2 106.76(13)
O3 C3 H3 111.5
O3 C3 C4 111.81(14)
C2 C3 H3 111.5
C4 C3 C2 103.48(13)
C4 C3 H3 111.5
O1 C4 C3 103.51(14)
O1 C4 H4 109.3
O1 C4 C5 109.10(15)
C3 C4 H4 109.3
C5 C4 C3 116.16(16)
C5 C4 H4 109.3
O2 C5 C4 107.60(17)
O2 C5 H5A 110.2
O2 C5 H5B 110.2
C4 C5 H5A 110.2
C4 C5 H5B 110.2
H5A C5 H5B 108.5
O3 C6 H6A 110.7
O3 C6 H6B 110.7
O3 C6 C7 105.19(15)
H6A C6 H6B 108.8
C7 C6 H6A 110.7
C7 C6 H6B 110.7
C2 C7 H7 111.0
C6 C7 C2 101.74(14)
C6 C7 H7 111.0
C8 C7 C2 110.76(14)
C8 C7 C6 110.92(17)
C8 C7 H7 111.0
O4 C8 C7 111.60(16)
O4 C8 H8A 109.3
O4 C8 H8B 109.3
C7 C8 H8A 109.3
C7 C8 H8B 109.3
H8A C8 H8B 108.0
O4 C9 N1 113.00(14)
O4 C9 H9 109.0
O4 C9 C10 107.01(16)
N1 C9 H9 109.0
N1 C9 C10 109.79(16)
C10 C9 H9 109.0
C9 C10 H10A 109.5
C9 C10 H10B 109.5
C9 C10 H10C 109.5
H10A C10 H10B 109.5
H10A C10 H10C 109.5
H10B C10 H10C 109.5

loop_
_geom_bond_atom_site_label_1
_geom_bond_atom_site_label_2
_geom_bond_distance
O1 C1 1.425(2)
O1 C4 1.434(2)
O2 H2 0.8200
O2 C5 1.418(3)
O3 C3 1.424(2)
O3 C6 1.430(3)
O4 C8 1.419(2)
O4 C9 1.425(2)
N1 C2 1.468(2)
N1 C9 1.449(2)
N1 H1 0.86(3)
C1 H1A 0.9700
C1 H1B 0.9700
C1 C2 1.541(2)
C2 C3 1.549(2)
C2 C7 1.532(2)
C3 H3 0.9800
C3 C4 1.520(2)
C4 H4 0.9800
C4 C5 1.510(3)
C5 H5A 0.9700
C5 H5B 0.9700
C6 H6A 0.9700
C6 H6B 0.9700
C6 C7 1.517(2)
C7 H7 0.9800
C7 C8 1.513(3)
C8 H8A 0.9700
C8 H8B 0.9700
C9 H9 0.9800
C9 C10 1.509(3)
C10 H10A 0.9600
C10 H10B 0.9600
C10 H10C 0.9600

loop_
_geom_torsion_atom_site_label_1
_geom_torsion_atom_site_label_2
_geom_torsion_atom_site_label_3
_geom_torsion_atom_site_label_4
_geom_torsion
O1 C1 C2 N1 128.76(16)
O1 C1 C2 C3 7.92(19)
O1 C1 C2 C7 -102.18(18)
O1 C4 C5 O2 -175.70(16)
O3 C3 C4 O1 78.29(17)
O3 C3 C4 C5 -41.2(2)
O3 C6 C7 C2 36.9(2)
O3 C6 C7 C8 -81.0(2)
N1 C2 C3 O3 141.57(15)
N1 C2 C3 C4 -100.31(16)
N1 C2 C7 C6 -156.09(15)
N1 C2 C7 C8 -38.12(19)
C1 O1 C4 C3 42.49(19)
C1 O1 C4 C5 166.76(17)
C1 C2 C3 O3 -101.19(16)
C1 C2 C3 C4 16.93(18)
C1 C2 C7 C6 78.03(18)
C1 C2 C7 C8 -164.01(16)
C2 N1 C9 O4 -48.6(2)
C2 N1 C9 C10 -167.96(15)
C2 C3 C4 O1 -36.25(17)
C2 C3 C4 C5 -155.79(16)
C2 C7 C8 O4 50.9(2)
C3 O3 C6 C7 -27.7(2)
C3 C2 C7 C6 -31.79(18)
C3 C2 C7 C8 86.17(17)
C3 C4 C5 O2 -59.2(2)
C4 O1 C1 C2 -31.7(2)
C6 O3 C3 C2 6.6(2)
C6 O3 C3 C4 -105.91(18)
C6 C7 C8 O4 163.12(16)
C7 C2 C3 O3 16.66(17)
C7 C2 C3 C4 134.78(14)
C8 O4 C9 N1 61.5(2)
C8 O4 C9 C10 -177.58(18)
C9 O4 C8 C7 -63.0(2)
C9 N1 C2 C1 165.78(14)
C9 N1 C2 C3 -80.71(18)
C9 N1 C2 C7 37.5(2)
